data_1558852
loop_
_publ_author_name
'Kwon, Nam'
'Suh, Jong-Min'
'Lim, Mi Hee'
'Hirao, Hajime'
'Cho, Jaeheung'

_publ_section_title
;
 Mechanistic Insight into Hydroxamate Transfer Reaction Mimicking the
 Inhibition of Zinc-Containing Enzymes
;
_journal_name_full 'Chemical Science'
_journal_paper_doi 10.1039/D0SC02676J
_journal_year 2020
_chemical_formula_sum 'C36 H49 B N4 O3 Zn'
_chemical_formula_weight 661.97
_chemical_name_common '[Zn(Me3-TACN)(CH3C(O)NHO)](NO3)'
_space_group_crystal_system triclinic
_space_group_IT_number 2
_space_group_name_Hall '-P 1'
_space_group_name_H-M_alt 'P -1'
_atom_sites_solution_hydrogens mixed
_audit_update_record
;
2018-08-29 deposited with the CCDC.	2020-08-10 downloaded from the CCDC.
;
_cell_angle_alpha 69.62(6)
_cell_angle_beta 75.44(3)
_cell_angle_gamma 80.18(7)
_cell_formula_units_Z 2
_cell_length_a 11.260(18)
_cell_length_b 11.588(19)
_cell_length_c 14.33(2)
_cell_measurement_reflns_used 9922
_cell_measurement_temperature 153.(2)
_cell_measurement_theta_max 27.8413
_cell_measurement_theta_min 3.0824
_cell_volume 1689(5)
_computing_cell_refinement 'SAINT V8.34A (Bruker AXS Inc., 2013)'
_computing_data_collection 'Bruker APEX2'
_computing_data_reduction 'SAINT V8.34A (Bruker AXS Inc., 2013)'
_computing_structure_refinement 'SHELXL-2014 (Sheldrick, 2014)'
_diffrn_ambient_temperature 153.(2)
_diffrn_detector_area_resol_mean 10.4167
_diffrn_measured_fraction_theta_full 0.992
_diffrn_measured_fraction_theta_max 0.992
_diffrn_measurement_device_type 'D8 VENTURE'
_diffrn_measurement_method '/f and /w scans'
_diffrn_radiation_monochromator TRIUMPH
_diffrn_radiation_type MoKa
_diffrn_radiation_wavelength 0.71073
_diffrn_reflns_av_R_equivalents 0.0990
_diffrn_reflns_av_unetI/netI 0.0649
_diffrn_reflns_limit_h_max 15
_diffrn_reflns_limit_h_min -15
_diffrn_reflns_limit_k_max 15
_diffrn_reflns_limit_k_min -15
_diffrn_reflns_limit_l_max 19
_diffrn_reflns_limit_l_min -19
_diffrn_reflns_number 50708
_diffrn_reflns_theta_full 28.31
_diffrn_reflns_theta_max 28.31
_diffrn_reflns_theta_min 3.07
_diffrn_source 'Sealed tube'
_diffrn_source_type 'Sealed tube'
_exptl_absorpt_coefficient_mu 0.768
_exptl_absorpt_correction_T_max 0.87
_exptl_absorpt_correction_T_min 0.80
_exptl_absorpt_correction_type multi-scan
_exptl_absorpt_process_details 'SADABS V2014/3 (Bruker AXS Inc.)'
_exptl_crystal_colour 'clear light colourless'
_exptl_crystal_density_diffrn 1.302
_exptl_crystal_density_method 'not measured'
_exptl_crystal_description Cubic
_exptl_crystal_F_000 704
_exptl_crystal_size_max 0.230
_exptl_crystal_size_mid 0.200
_exptl_crystal_size_min 0.190
_refine_diff_density_max 0.405
_refine_diff_density_min -0.290
_refine_ls_extinction_method none
_refine_ls_goodness_of_fit_ref 0.825
_refine_ls_hydrogen_treatment mixed
_refine_ls_matrix_type full
_refine_ls_number_parameters 415
_refine_ls_number_reflns 8332
_refine_ls_number_restraints 0
_refine_ls_restrained_S_all 0.825
_refine_ls_R_factor_all 0.0820
_refine_ls_R_factor_gt 0.0448
_refine_ls_shift/su_max 0.000
_refine_ls_shift/su_mean 0.000
_refine_ls_structure_factor_coef Fsqd
_refine_ls_weighting_details 'w=1/[\s^2^(Fo^2^)+(0.1000P)^2^+0.8190P] where P=(Fo^2^+2Fc^2^)/3'
_refine_ls_weighting_scheme calc
_refine_ls_wR_factor_gt 0.1129
_refine_ls_wR_factor_ref 0.1364
_reflns_number_gt 5950
_reflns_number_total 8332
_reflns_threshold_expression 'I > 2\s(I)'
_cod_data_source_file d0sc02676j2.cif
_cod_data_source_block BML420
_cod_original_cell_volume 1689.(5)
_cod_database_code 1558852

loop_
_space_group_symop_operation_xyz
'x, y, z'
'-x, -y, -z'

loop_
_atom_site_type_symbol
_atom_site_label
_atom_site_fract_x
_atom_site_fract_y
_atom_site_fract_z
_atom_site_U_iso_or_equiv
_atom_site_adp_type
_atom_site_calc_flag
_atom_site_refinement_flags_adp
_atom_site_refinement_flags_occupancy
_atom_site_refinement_flags_posn
_atom_site_occupancy
_atom_site_disorder_assembly
_atom_site_disorder_group
Zn Zn1 0.69352(2) 0.57673(2) 0.34413(2) 0.01817(10) Uani d . . . 1 . .
C C1 0.8186(2) 0.3851(2) 0.47507(19) 0.0236(5) Uani d . . . 1 . .
N N1 0.7216(2) 0.3358(2) 0.47603(17) 0.0259(5) Uani d . . . 1 . .
H H15 0.7141 0.2568 0.5093 0.031 Uiso calc U . R 1 . .
O O1 0.83108(16) 0.49895(16) 0.42899(14) 0.0249(4) Uani d . . . 1 . .
O O2 0.63094(16) 0.40621(16) 0.42543(14) 0.0248(4) Uani d . . . 1 . .
C C2 0.9131(3) 0.3017(3) 0.5311(2) 0.0383(7) Uani d . . . 1 . .
H H47 0.9913 0.297 0.4828 0.057 Uiso calc U . R 1 . .
H H48 0.8848 0.2189 0.565 0.057 Uiso calc U . R 1 . .
H H46 0.9251 0.3348 0.582 0.057 Uiso calc U . R 1 . .
N N2 0.79529(19) 0.51378(19) 0.21057(16) 0.0231(5) Uani d . . . 1 . .
O O3 0.58441(17) 0.66051(17) 0.45938(14) 0.0228(4) Uani d . . . 1 . .
C C3 0.8692(3) 0.3930(3) 0.2367(2) 0.0333(6) Uani d . . . 1 . .
H H38 0.8174 0.3308 0.2883 0.05 Uiso calc U . R 1 . .
H H36 0.9386 0.4 0.2636 0.05 Uiso calc U . R 1 . .
H H37 0.9005 0.3681 0.1756 0.05 Uiso calc U . R 1 . .
C C37 0.5062(2) 0.8841(2) 0.91886(19) 0.0212(5) Uani d . . . 1 . .
H H19 0.568 0.9063 0.9423 0.025 Uiso calc U . R 1 . .
C C36 0.3861(2) 0.8826(2) 0.97607(19) 0.0243(5) Uani d . . . 1 . .
H H20 0.3679 0.9027 1.0373 0.029 Uiso calc U . R 1 . .
N N3 0.56318(19) 0.6586(2) 0.24443(17) 0.0236(5) Uani d . . . 1 . .
C C6 0.4362(2) 0.6267(3) 0.2946(2) 0.0349(7) Uani d . . . 1 . .
H H26 0.414 0.6417 0.3603 0.052 Uiso calc U . R 1 . .
H H27 0.4309 0.5393 0.3054 0.052 Uiso calc U . R 1 . .
H H28 0.3793 0.678 0.2513 0.052 Uiso calc U . R 1 . .
C C28 0.9494(2) 0.8475(3) 0.9021(2) 0.0283(6) Uani d . . . 1 . .
H H18 1.0057 0.7903 0.939 0.034 Uiso calc U . R 1 . .
C C27 0.8644(2) 0.8045(2) 0.86900(19) 0.0241(5) Uani d . . . 1 . .
H H14 0.8641 0.7178 0.8846 0.029 Uiso calc U . R 1 . .
C C26 0.7796(2) 0.8835(2) 0.81387(18) 0.0185(5) Uani d . . . 1 . .
C C9 0.8149(3) 0.8093(3) 0.3124(2) 0.0336(6) Uani d . . . 1 . .
H H43 0.8682 0.874 0.2674 0.05 Uiso calc U . R 1 . .
H H44 0.8581 0.7509 0.3639 0.05 Uiso calc U . R 1 . .
H H42 0.7392 0.8469 0.346 0.05 Uiso calc U . R 1 . .
N N4 0.7834(2) 0.74308(19) 0.25192(17) 0.0237(5) Uani d . . . 1 . .
C C4 0.6925(3) 0.5038(3) 0.1675(2) 0.0295(6) Uani d . . . 1 . .
H H39 0.6473 0.4322 0.2142 0.035 Uiso calc U . R 1 . .
H H4 0.7263 0.4885 0.1017 0.035 Uiso calc U . R 1 . .
C C5 0.6033(3) 0.6195(3) 0.1511(2) 0.0301(6) Uani d . . . 1 . .
H H5 0.6434 0.6874 0.0939 0.036 Uiso calc U . R 1 . .
H H29 0.5301 0.6038 0.1325 0.036 Uiso calc U . R 1 . .
C C29 0.9521(2) 0.9728(3) 0.8816(2) 0.0275(6) Uani d . . . 1 . .
H H15A 1.0096 1.0024 0.9044 0.033 Uiso calc U . R 1 . .
C C13 0.7538(3) 1.0573(2) 0.4319(2) 0.0298(6) Uani d . . . 1 . .
H H2 0.7693 1.1 0.3608 0.036 Uiso calc U . R 1 . .
C C7 0.5704(3) 0.7926(2) 0.2204(2) 0.0304(6) Uani d . . . 1 . .
H H40 0.5328 0.8165 0.2821 0.036 Uiso calc U . R 1 . .
H H41 0.5226 0.8395 0.1674 0.036 Uiso calc U . R 1 . .
C C12 0.6348(3) 0.6855(3) 0.5325(2) 0.0312(6) Uani d . . . 1 . .
H H21 0.7129 0.6344 0.5401 0.047 Uiso calc U . R 1 . .
H H23 0.5766 0.666 0.5983 0.047 Uiso calc U . R 1 . .
H H22 0.6493 0.7731 0.509 0.047 Uiso calc U . R 1 . .
C C8 0.7024(3) 0.8269(2) 0.1829(2) 0.0324(6) Uani d . . . 1 . .
H H25 0.734 0.8214 0.1134 0.039 Uiso calc U . R 1 . .
H H24 0.7045 0.9133 0.1796 0.039 Uiso calc U . R 1 . .
C C10 0.8987(3) 0.6949(3) 0.1944(2) 0.0309(6) Uani d . . . 1 . .
H H34 0.9534 0.648 0.2421 0.037 Uiso calc U . R 1 . .
H H35 0.942 0.7655 0.1435 0.037 Uiso calc U . R 1 . .
C C35 0.2931(2) 0.8519(2) 0.94391(19) 0.0239(5) Uani d . . . 1 . .
H H3 0.211 0.8509 0.9825 0.029 Uiso calc U . R 1 . .
C C34 0.3222(2) 0.8223(2) 0.8539(2) 0.0249(5) Uani d . . . 1 . .
H H5A 0.2593 0.8019 0.8303 0.03 Uiso calc U . R 1 . .
C C20 0.7147(2) 0.6882(2) 0.78414(19) 0.0196(5) Uani d . . . 1 . .
C C11 0.8760(3) 0.6117(3) 0.1401(2) 0.0305(6) Uani d . . . 1 . .
H H11 0.8365 0.6621 0.0825 0.037 Uiso calc U . R 1 . .
H H33 0.9558 0.5724 0.1122 0.037 Uiso calc U . R 1 . .
C C33 0.4431(2) 0.8226(2) 0.7983(2) 0.0238(5) Uani d . . . 1 . .
H H4A 0.4609 0.8007 0.7378 0.029 Uiso calc U . R 1 . .
B B1 0.6830(2) 0.8385(3) 0.7668(2) 0.0183(5) Uani d . . . 1 . .
C C32 0.5401(2) 0.8543(2) 0.82823(18) 0.0187(5) Uani d . . . 1 . .
C C14 0.8486(3) 0.9877(2) 0.4790(2) 0.0286(6) Uani d . . . 1 . .
H H12 0.9303 0.9842 0.4401 0.034 Uiso calc U . R 1 . .
C C15 0.8244(2) 0.9230(2) 0.5828(2) 0.0249(5) Uani d . . . 1 . .
H H13 0.8912 0.8782 0.6134 0.03 Uiso calc U . R 1 . .
C C16 0.7046(2) 0.9211(2) 0.64475(19) 0.0189(5) Uani d . . . 1 . .
C C17 0.6127(2) 0.9961(2) 0.5951(2) 0.0224(5) Uani d . . . 1 . .
H H10 0.5311 1.0019 0.6336 0.027 Uiso calc U . R 1 . .
C C21 0.7926(2) 0.6358(2) 0.7134(2) 0.0246(5) Uani d . . . 1 . .
H H9 0.8257 0.6893 0.6479 0.029 Uiso calc U . R 1 . .
C C22 0.8240(3) 0.5087(3) 0.7348(2) 0.0319(6) Uani d . . . 1 . .
H H6 0.8775 0.4778 0.6843 0.038 Uiso calc U . R 1 . .
C C18 0.6364(3) 1.0629(2) 0.4909(2) 0.0284(6) Uani d . . . 1 . .
H H11A 0.5712 1.1125 0.4604 0.034 Uiso calc U . R 1 . .
C C23 0.7775(3) 0.4280(2) 0.8287(2) 0.0326(7) Uani d . . . 1 . .
H H23A 0.7997 0.3416 0.8438 0.039 Uiso calc U . R 1 . .
C C30 0.8690(2) 1.0548(3) 0.8271(2) 0.0291(6) Uani d . . . 1 . .
H H17 0.8695 1.1413 0.8122 0.035 Uiso calc U . R 1 . .
C C24 0.6983(3) 0.4742(2) 0.9006(2) 0.0312(6) Uani d . . . 1 . .
H H7 0.6649 0.4194 0.9655 0.037 Uiso calc U . R 1 . .
C C31 0.7853(2) 1.0106(2) 0.7945(2) 0.0248(6) Uani d . . . 1 . .
H H16 0.7295 1.0684 0.7574 0.03 Uiso calc U . R 1 . .
C C25 0.6674(3) 0.6012(2) 0.8783(2) 0.0272(6) Uani d . . . 1 . .
H H8 0.6118 0.6306 0.9289 0.033 Uiso calc U . R 1 . .
H H2A 0.519(4) 0.633(4) 0.490(3) 0.058(12) Uiso d . . . 1 . .

loop_
_atom_site_aniso_label
_atom_site_aniso_U_11
_atom_site_aniso_U_22
_atom_site_aniso_U_33
_atom_site_aniso_U_12
_atom_site_aniso_U_13
_atom_site_aniso_U_23
Zn1 0.01916(15) 0.01547(15) 0.02014(16) -0.00225(10) -0.00635(11) -0.00412(11)
C1 0.0266(13) 0.0236(13) 0.0187(13) 0.0066(10) -0.0052(10) -0.0084(10)
N1 0.0292(12) 0.0172(10) 0.0258(12) 0.0021(9) -0.0059(9) -0.0020(9)
O1 0.0240(9) 0.0239(9) 0.0287(10) 0.0000(7) -0.0104(8) -0.0084(8)
O2 0.0237(9) 0.0192(9) 0.0283(10) -0.0027(7) -0.0066(8) -0.0025(7)
C2 0.0373(16) 0.0370(16) 0.0365(17) 0.0127(13) -0.0162(13) -0.0085(14)
N2 0.0255(11) 0.0202(10) 0.0235(11) -0.0027(9) -0.0036(9) -0.0076(9)
O3 0.0214(9) 0.0266(9) 0.0244(10) -0.0026(8) -0.0053(8) -0.0123(8)
C3 0.0393(16) 0.0260(14) 0.0331(16) 0.0052(12) -0.0046(13) -0.0133(12)
C37 0.0241(12) 0.0172(11) 0.0224(13) -0.0020(10) -0.0065(10) -0.0050(10)
C36 0.0299(14) 0.0205(12) 0.0201(13) 0.0000(10) -0.0032(10) -0.0060(10)
N3 0.0246(11) 0.0231(11) 0.0244(11) -0.0014(9) -0.0081(9) -0.0074(9)
C6 0.0238(14) 0.0467(18) 0.0382(17) -0.0040(13) -0.0106(12) -0.0151(14)
C28 0.0252(13) 0.0355(15) 0.0252(14) -0.0059(11) -0.0104(11) -0.0057(12)
C27 0.0266(13) 0.0231(13) 0.0232(13) -0.0060(10) -0.0063(11) -0.0055(10)
C26 0.0197(11) 0.0199(12) 0.0159(11) -0.0023(9) -0.0006(9) -0.0076(9)
C9 0.0392(16) 0.0278(14) 0.0381(17) -0.0147(12) -0.0059(13) -0.0121(13)
N4 0.0258(11) 0.0191(10) 0.0262(12) -0.0050(9) -0.0067(9) -0.0052(9)
C4 0.0350(15) 0.0321(15) 0.0276(15) -0.0054(12) -0.0074(12) -0.0153(12)
C5 0.0361(15) 0.0316(15) 0.0271(15) -0.0021(12) -0.0143(12) -0.0099(12)
C29 0.0239(13) 0.0377(15) 0.0269(14) -0.0127(11) -0.0031(11) -0.0147(12)
C13 0.0483(17) 0.0205(13) 0.0209(13) -0.0114(12) -0.0079(12) -0.0029(11)
C7 0.0343(15) 0.0202(13) 0.0359(16) 0.0071(11) -0.0174(13) -0.0056(12)
C12 0.0322(15) 0.0378(16) 0.0299(15) -0.0080(12) -0.0065(12) -0.0163(13)
C8 0.0464(17) 0.0170(12) 0.0317(16) -0.0033(12) -0.0127(13) -0.0018(11)
C10 0.0264(14) 0.0290(14) 0.0340(16) -0.0098(11) 0.0013(12) -0.0078(12)
C35 0.0223(12) 0.0176(12) 0.0236(13) -0.0022(10) -0.0011(10) 0.0009(10)
C34 0.0237(13) 0.0229(13) 0.0290(14) -0.0066(10) -0.0080(11) -0.0055(11)
C20 0.0213(12) 0.0187(12) 0.0234(13) -0.0019(9) -0.0102(10) -0.0084(10)
C11 0.0313(14) 0.0279(14) 0.0274(15) -0.0046(12) 0.0013(12) -0.0071(12)
C33 0.0290(13) 0.0224(13) 0.0232(13) -0.0053(10) -0.0080(11) -0.0080(11)
B1 0.0193(13) 0.0180(13) 0.0189(13) -0.0013(10) -0.0053(10) -0.0068(11)
C32 0.0205(12) 0.0156(11) 0.0185(12) -0.0011(9) -0.0054(9) -0.0031(9)
C14 0.0310(14) 0.0263(14) 0.0274(14) -0.0098(11) -0.0004(11) -0.0077(11)
C15 0.0231(13) 0.0248(13) 0.0258(14) -0.0029(10) -0.0057(11) -0.0062(11)
C16 0.0225(12) 0.0154(11) 0.0222(12) -0.0027(9) -0.0064(10) -0.0084(10)
C17 0.0251(13) 0.0186(12) 0.0266(13) -0.0009(10) -0.0077(10) -0.0101(10)
C21 0.0226(13) 0.0249(13) 0.0282(14) -0.0004(10) -0.0090(11) -0.0092(11)
C22 0.0316(15) 0.0289(15) 0.0428(17) 0.0063(12) -0.0123(13) -0.0216(13)
C18 0.0385(15) 0.0185(12) 0.0300(15) -0.0042(11) -0.0174(12) -0.0021(11)
C23 0.0369(15) 0.0168(12) 0.0514(19) 0.0033(11) -0.0224(14) -0.0133(13)
C30 0.0316(14) 0.0253(13) 0.0356(16) -0.0087(11) -0.0017(12) -0.0169(12)
C24 0.0439(17) 0.0181(13) 0.0338(16) -0.0050(12) -0.0151(13) -0.0052(11)
C31 0.0219(12) 0.0215(12) 0.0332(15) -0.0004(10) -0.0064(11) -0.0118(11)
C25 0.0367(15) 0.0207(13) 0.0246(14) -0.0031(11) -0.0049(11) -0.0085(11)

loop_
_atom_type_symbol
_atom_type_description
_atom_type_scat_dispersion_real
_atom_type_scat_dispersion_imag
_atom_type_scat_source
C C 0.0033 0.0016 'International Tables Vol C Tables 4.2.6.8 and 6.1.1.4'
H H 0.0000 0.0000 'International Tables Vol C Tables 4.2.6.8 and 6.1.1.4'
N N 0.0061 0.0033 'International Tables Vol C Tables 4.2.6.8 and 6.1.1.4'
O O 0.0106 0.0060 'International Tables Vol C Tables 4.2.6.8 and 6.1.1.4'
Zn Zn 0.2839 1.4301 'International Tables Vol C Tables 4.2.6.8 and 6.1.1.4'
B B 0.0013 0.0007 'International Tables Vol C Tables 4.2.6.8 and 6.1.1.4'

loop_
_geom_angle_atom_site_label_1
_geom_angle_atom_site_label_2
_geom_angle_atom_site_label_3
_geom_angle_site_symmetry_1
_geom_angle_site_symmetry_3
_geom_angle
_geom_angle_publ_flag
O2 Zn1 O1 . . 80.27(11) ?
O2 Zn1 N4 . . 172.14(8) ?
O1 Zn1 N4 . . 95.01(12) ?
O2 Zn1 N3 . . 102.05(12) ?
O1 Zn1 N3 . . 175.08(8) ?
N4 Zn1 N3 . . 82.19(13) ?
O2 Zn1 O3 . . 92.87(13) ?
O1 Zn1 O3 . . 92.05(13) ?
N4 Zn1 O3 . . 93.58(13) ?
N3 Zn1 O3 . . 92.17(13) ?
O2 Zn1 N2 . . 92.45(13) ?
O1 Zn1 N2 . . 94.43(13) ?
N4 Zn1 N2 . . 81.59(13) ?
N3 Zn1 N2 . . 81.19(13) ?
O3 Zn1 N2 . . 172.23(7) ?
O1 C1 N1 . . 121.0(2) ?
O1 C1 C2 . . 121.6(3) ?
N1 C1 C2 . . 117.4(3) ?
C1 N1 O2 . . 120.8(2) ?
C1 N1 H15 . . 119.6 ?
O2 N1 H15 . . 119.6 ?
C1 O1 Zn1 . . 109.71(18) ?
N1 O2 Zn1 . . 107.08(17) ?
C1 C2 H47 . . 109.5 ?
C1 C2 H48 . . 109.5 ?
H47 C2 H48 . . 109.5 ?
C1 C2 H46 . . 109.5 ?
H47 C2 H46 . . 109.5 ?
H48 C2 H46 . . 109.5 ?
C3 N2 C4 . . 109.4(2) ?
C3 N2 C11 . . 109.9(2) ?
C4 N2 C11 . . 112.7(2) ?
C3 N2 Zn1 . . 115.31(18) ?
C4 N2 Zn1 . . 101.61(18) ?
C11 N2 Zn1 . . 107.76(18) ?
C12 O3 Zn1 . . 124.11(19) ?
C12 O3 H2A . . 106.(3) ?
Zn1 O3 H2A . . 116.(3) ?
N2 C3 H38 . . 109.5 ?
N2 C3 H36 . . 109.5 ?
H38 C3 H36 . . 109.5 ?
N2 C3 H37 . . 109.5 ?
H38 C3 H37 . . 109.5 ?
H36 C3 H37 . . 109.5 ?
C36 C37 C32 . . 123.1(2) ?
C36 C37 H19 . . 118.5 ?
C32 C37 H19 . . 118.5 ?
C35 C36 C37 . . 120.2(3) ?
C35 C36 H20 . . 119.9 ?
C37 C36 H20 . . 119.9 ?
C6 N3 C7 . . 110.1(2) ?
C6 N3 C5 . . 109.5(2) ?
C7 N3 C5 . . 111.9(2) ?
C6 N3 Zn1 . . 113.0(2) ?
C7 N3 Zn1 . . 102.23(17) ?
C5 N3 Zn1 . . 110.06(18) ?
N3 C6 H26 . . 109.5 ?
N3 C6 H27 . . 109.5 ?
H26 C6 H27 . . 109.5 ?
N3 C6 H28 . . 109.5 ?
H26 C6 H28 . . 109.5 ?
H27 C6 H28 . . 109.5 ?
C29 C28 C27 . . 120.4(3) ?
C29 C28 H18 . . 119.8 ?
C27 C28 H18 . . 119.8 ?
C28 C27 C26 . . 122.7(3) ?
C28 C27 H14 . . 118.6 ?
C26 C27 H14 . . 118.6 ?
C27 C26 C31 . . 115.1(2) ?
C27 C26 B1 . . 124.8(2) ?
C31 C26 B1 . . 119.9(2) ?
N4 C9 H43 . . 109.5 ?
N4 C9 H44 . . 109.5 ?
H43 C9 H44 . . 109.5 ?
N4 C9 H42 . . 109.5 ?
H43 C9 H42 . . 109.5 ?
H44 C9 H42 . . 109.5 ?
C9 N4 C10 . . 109.3(2) ?
C9 N4 C8 . . 110.0(2) ?
C10 N4 C8 . . 111.9(2) ?
C9 N4 Zn1 . . 113.5(2) ?
C10 N4 Zn1 . . 102.89(19) ?
C8 N4 Zn1 . . 109.18(19) ?
N2 C4 C5 . . 112.3(2) ?
N2 C4 H39 . . 109.1 ?
C5 C4 H39 . . 109.1 ?
N2 C4 H4 . . 109.1 ?
C5 C4 H4 . . 109.1 ?
H39 C4 H4 . . 107.9 ?
N3 C5 C4 . . 111.8(2) ?
N3 C5 H5 . . 109.3 ?
C4 C5 H5 . . 109.3 ?
N3 C5 H29 . . 109.3 ?
C4 C5 H29 . . 109.3 ?
H5 C5 H29 . . 107.9 ?
C28 C29 C30 . . 118.7(3) ?
C28 C29 H15A . . 120.6 ?
C30 C29 H15A . . 120.6 ?
C18 C13 C14 . . 118.6(3) ?
C18 C13 H2 . . 120.7 ?
C14 C13 H2 . . 120.7 ?
N3 C7 C8 . . 112.1(2) ?
N3 C7 H40 . . 109.2 ?
C8 C7 H40 . . 109.2 ?
N3 C7 H41 . . 109.2 ?
C8 C7 H41 . . 109.2 ?
H40 C7 H41 . . 107.9 ?
O3 C12 H21 . . 109.5 ?
O3 C12 H23 . . 109.5 ?
H21 C12 H23 . . 109.5 ?
O3 C12 H22 . . 109.5 ?
H21 C12 H22 . . 109.5 ?
H23 C12 H22 . . 109.5 ?
N4 C8 C7 . . 111.1(2) ?
N4 C8 H25 . . 109.4 ?
C7 C8 H25 . . 109.4 ?
N4 C8 H24 . . 109.4 ?
C7 C8 H24 . . 109.4 ?
H25 C8 H24 . . 108.0 ?
N4 C10 C11 . . 113.0(2) ?
N4 C10 H34 . . 109.0 ?
C11 C10 H34 . . 109.0 ?
N4 C10 H35 . . 109.0 ?
C11 C10 H35 . . 109.0 ?
H34 C10 H35 . . 107.8 ?
C36 C35 C34 . . 118.8(2) ?
C36 C35 H3 . . 120.6 ?
C34 C35 H3 . . 120.6 ?
C33 C34 C35 . . 120.2(2) ?
C33 C34 H5A . . 119.9 ?
C35 C34 H5A . . 119.9 ?
C21 C20 C25 . . 114.3(3) ?
C21 C20 B1 . . 125.4(2) ?
C25 C20 B1 . . 120.2(2) ?
N2 C11 C10 . . 111.3(2) ?
N2 C11 H11 . . 109.4 ?
C10 C11 H11 . . 109.4 ?
N2 C11 H33 . . 109.4 ?
C10 C11 H33 . . 109.4 ?
H11 C11 H33 . . 108.0 ?
C34 C33 C32 . . 122.6(3) ?
C34 C33 H4A . . 118.7 ?
C32 C33 H4A . . 118.7 ?
C32 B1 C26 . . 111.7(2) ?
C32 B1 C16 . . 113.1(2) ?
C26 B1 C16 . . 105.9(2) ?
C32 B1 C20 . . 105.4(2) ?
C26 B1 C20 . . 108.8(2) ?
C16 B1 C20 . . 111.9(2) ?
C37 C32 C33 . . 115.1(2) ?
C37 C32 B1 . . 124.1(2) ?
C33 C32 B1 . . 120.4(2) ?
C13 C14 C15 . . 120.2(3) ?
C13 C14 H12 . . 119.9 ?
C15 C14 H12 . . 119.9 ?
C14 C15 C16 . . 122.9(3) ?
C14 C15 H13 . . 118.5 ?
C16 C15 H13 . . 118.5 ?
C17 C16 C15 . . 114.8(3) ?
C17 C16 B1 . . 125.2(2) ?
C15 C16 B1 . . 119.9(2) ?
C18 C17 C16 . . 122.6(3) ?
C18 C17 H10 . . 118.7 ?
C16 C17 H10 . . 118.7 ?
C22 C21 C20 . . 123.1(3) ?
C22 C21 H9 . . 118.4 ?
C20 C21 H9 . . 118.4 ?
C23 C22 C21 . . 120.2(3) ?
C23 C22 H6 . . 119.9 ?
C21 C22 H6 . . 119.9 ?
C13 C18 C17 . . 120.7(3) ?
C13 C18 H11A . . 119.7 ?
C17 C18 H11A . . 119.7 ?
C22 C23 C24 . . 119.1(3) ?
C22 C23 H23A . . 120.4 ?
C24 C23 H23A . . 120.4 ?
C31 C30 C29 . . 120.1(3) ?
C31 C30 H17 . . 119.9 ?
C29 C30 H17 . . 119.9 ?
C23 C24 C25 . . 120.1(3) ?
C23 C24 H7 . . 120.0 ?
C25 C24 H7 . . 120.0 ?
C30 C31 C26 . . 122.9(3) ?
C30 C31 H16 . . 118.6 ?
C26 C31 H16 . . 118.6 ?
C24 C25 C20 . . 123.1(3) ?
C24 C25 H8 . . 118.5 ?
C20 C25 H8 . . 118.5 ?

loop_
_geom_bond_atom_site_label_1
_geom_bond_atom_site_label_2
_geom_bond_site_symmetry_2
_geom_bond_distance
_geom_bond_publ_flag
Zn1 O2 . 2.053(3) ?
Zn1 O1 . 2.097(3) ?
Zn1 N4 . 2.169(4) ?
Zn1 N3 . 2.175(3) ?
Zn1 O3 . 2.206(3) ?
Zn1 N2 . 2.256(3) ?
C1 O1 . 1.267(4) ?
C1 N1 . 1.312(4) ?
C1 C2 . 1.500(4) ?
N1 O2 . 1.382(3) ?
N1 H15 . 0.88 ?
C2 H47 . 0.98 ?
C2 H48 . 0.98 ?
C2 H46 . 0.98 ?
N2 C3 . 1.478(4) ?
N2 C4 . 1.480(4) ?
N2 C11 . 1.491(4) ?
O3 C12 . 1.439(3) ?
O3 H2A . 0.81(4) ?
C3 H38 . 0.98 ?
C3 H36 . 0.98 ?
C3 H37 . 0.98 ?
C37 C36 . 1.394(4) ?
C37 C32 . 1.403(4) ?
C37 H19 . 0.95 ?
C36 C35 . 1.386(4) ?
C36 H20 . 0.95 ?
N3 C6 . 1.475(4) ?
N3 C7 . 1.481(4) ?
N3 C5 . 1.498(4) ?
C6 H26 . 0.98 ?
C6 H27 . 0.98 ?
C6 H28 . 0.98 ?
C28 C29 . 1.382(5) ?
C28 C27 . 1.395(4) ?
C28 H18 . 0.95 ?
C27 C26 . 1.397(4) ?
C27 H14 . 0.95 ?
C26 C31 . 1.410(4) ?
C26 B1 . 1.647(4) ?
C9 N4 . 1.475(4) ?
C9 H43 . 0.98 ?
C9 H44 . 0.98 ?
C9 H42 . 0.98 ?
N4 C10 . 1.488(4) ?
N4 C8 . 1.494(4) ?
C4 C5 . 1.517(4) ?
C4 H39 . 0.99 ?
C4 H4 . 0.99 ?
C5 H5 . 0.99 ?
C5 H29 . 0.99 ?
C29 C30 . 1.392(4) ?
C29 H15A . 0.95 ?
C13 C18 . 1.383(4) ?
C13 C14 . 1.391(4) ?
C13 H2 . 0.95 ?
C7 C8 . 1.519(5) ?
C7 H40 . 0.99 ?
C7 H41 . 0.99 ?
C12 H21 . 0.98 ?
C12 H23 . 0.98 ?
C12 H22 . 0.98 ?
C8 H25 . 0.99 ?
C8 H24 . 0.99 ?
C10 C11 . 1.518(4) ?
C10 H34 . 0.99 ?
C10 H35 . 0.99 ?
C35 C34 . 1.395(4) ?
C35 H3 . 0.95 ?
C34 C33 . 1.394(4) ?
C34 H5A . 0.95 ?
C20 C21 . 1.402(4) ?
C20 C25 . 1.413(4) ?
C20 B1 . 1.660(4) ?
C11 H11 . 0.99 ?
C11 H33 . 0.99 ?
C33 C32 . 1.413(4) ?
C33 H4A . 0.95 ?
B1 C32 . 1.642(4) ?
B1 C16 . 1.653(4) ?
C14 C15 . 1.392(4) ?
C14 H12 . 0.95 ?
C15 C16 . 1.415(4) ?
C15 H13 . 0.95 ?
C16 C17 . 1.403(4) ?
C17 C18 . 1.401(4) ?
C17 H10 . 0.95 ?
C21 C22 . 1.397(4) ?
C21 H9 . 0.95 ?
C22 C23 . 1.376(5) ?
C22 H6 . 0.95 ?
C18 H11A . 0.95 ?
C23 C24 . 1.380(4) ?
C23 H23A . 0.95 ?
C30 C31 . 1.386(4) ?
C30 H17 . 0.95 ?
C24 C25 . 1.393(4) ?
C24 H7 . 0.95 ?
C31 H16 . 0.95 ?
C25 H8 . 0.95 ?

loop_
_geom_hbond_atom_site_label_D
_geom_hbond_atom_site_label_H
_geom_hbond_atom_site_label_A
_geom_hbond_site_symmetry_A
_geom_hbond_distance_DH
_geom_hbond_distance_HA
_geom_hbond_distance_DA
_geom_hbond_angle_DHA
_geom_hbond_publ_flag
O3 H2A O2 2_666 0.81(4) 1.84(4) 2.634(4) 167.(4) ?
O3 H2A N1 2_666 0.81(4) 2.62(4) 3.332(6) 148.(4) ?
C12 H21 O1 . 0.98 2.6 3.273(5) 126.4 ?
C6 H26 N1 2_666 0.98 2.53 3.456(6) 158.1 ?
C3 H38 N1 . 0.98 2.65 3.299(6) 123.9 ?
O3 H2A O2 2_666 0.81(4) 1.84(4) 2.634(4) 167.(4) ?
O3 H2A N1 2_666 0.81(4) 2.62(4) 3.332(6) 148.(4) ?
C12 H21 O1 . 0.98 2.6 3.273(5) 126.4 ?
C6 H26 N1 2_666 0.98 2.53 3.456(6) 158.1 ?
C3 H38 N1 . 0.98 2.65 3.299(6) 123.9 ?
O3 H2A O2 2_666 0.81(4) 1.84(4) 2.634(4) 167.(4) ?
O3 H2A N1 2_666 0.81(4) 2.62(4) 3.332(6) 148.(4) ?
C12 H21 O1 . 0.98 2.6 3.273(5) 126.4 ?
C6 H26 N1 2_666 0.98 2.53 3.456(6) 158.1 ?
C3 H38 N1 . 0.98 2.65 3.299(6) 123.9 ?
C12 H21 O1 . 0.98 2.6 3.273(5) 126.4 ?
C6 H26 N1 2_666 0.98 2.53 3.456(6) 158.1 ?
C3 H38 N1 . 0.98 2.65 3.299(6) 123.9 ?
C3 H38 N1 . 0.98 2.65 3.299(6) 123.9 ?
C6 H26 N1 2_666 0.98 2.53 3.456(6) 158.1 ?
C12 H21 O1 . 0.98 2.6 3.273(5) 126.4 ?
C3 H38 N1 . 0.98 2.65 3.299(6) 123.9 ?
C6 H26 N1 2_666 0.98 2.53 3.456(6) 158.1 ?
C12 H21 O1 . 0.98 2.6 3.273(5) 126.4 ?
O3 H2A N1 2_666 0.81(4) 2.62(4) 3.332(6) 148.(4) ?
O3 H2A O2 2_666 0.81(4) 1.84(4) 2.634(4) 167.(4) ?
C3 H38 N1 . 0.98 2.65 3.299(6) 123.9 ?
C6 H26 N1 2_666 0.98 2.53 3.456(6) 158.1 ?
C12 H21 O1 . 0.98 2.6 3.273(5) 126.4 ?
O3 H2A N1 2_666 0.81(4) 2.62(4) 3.332(6) 148.(4) ?
O3 H2A O2 2_666 0.81(4) 1.84(4) 2.634(4) 167.(4) ?

loop_
_geom_torsion_atom_site_label_1
_geom_torsion_atom_site_label_2
_geom_torsion_atom_site_label_3
_geom_torsion_atom_site_label_4
_geom_torsion_site_symmetry_1
_geom_torsion_site_symmetry_2
_geom_torsion_site_symmetry_3
_geom_torsion_site_symmetry_4
_geom_torsion
_geom_torsion_publ_flag
O1 C1 N1 O2 . . . . 1.0(4) ?
C2 C1 N1 O2 . . . . -179.4(2) ?
N1 C1 O1 Zn1 . . . . -8.3(3) ?
C2 C1 O1 Zn1 . . . . 172.1(2) ?
C1 N1 O2 Zn1 . . . . 7.0(3) ?
C32 C37 C36 C35 . . . . -0.6(4) ?
C29 C28 C27 C26 . . . . 0.5(4) ?
C28 C27 C26 C31 . . . . -0.4(4) ?
C28 C27 C26 B1 . . . . 176.1(2) ?
C3 N2 C4 C5 . . . . 172.8(2) ?
C11 N2 C4 C5 . . . . -64.6(3) ?
Zn1 N2 C4 C5 . . . . 50.5(2) ?
C6 N3 C5 C4 . . . . -104.8(3) ?
C7 N3 C5 C4 . . . . 132.9(3) ?
Zn1 N3 C5 C4 . . . . 20.0(3) ?
N2 C4 C5 N3 . . . . -50.3(3) ?
C27 C28 C29 C30 . . . . -0.3(4) ?
C6 N3 C7 C8 . . . . 171.6(2) ?
C5 N3 C7 C8 . . . . -66.4(3) ?
Zn1 N3 C7 C8 . . . . 51.3(3) ?
C9 N4 C8 C7 . . . . -106.7(3) ?
C10 N4 C8 C7 . . . . 131.7(2) ?
Zn1 N4 C8 C7 . . . . 18.4(3) ?
N3 C7 C8 N4 . . . . -49.0(3) ?
C9 N4 C10 C11 . . . . 172.8(2) ?
C8 N4 C10 C11 . . . . -65.1(3) ?
Zn1 N4 C10 C11 . . . . 52.0(3) ?
C37 C36 C35 C34 . . . . 0.2(4) ?
C36 C35 C34 C33 . . . . 0.6(4) ?
C3 N2 C11 C10 . . . . -106.5(3) ?
C4 N2 C11 C10 . . . . 131.2(3) ?
Zn1 N2 C11 C10 . . . . 19.9(3) ?
N4 C10 C11 N2 . . . . -50.5(3) ?
C35 C34 C33 C32 . . . . -1.1(4) ?
C27 C26 B1 C32 . . . . 109.4(3) ?
C31 C26 B1 C32 . . . . -74.3(3) ?
C27 C26 B1 C16 . . . . -127.0(3) ?
C31 C26 B1 C16 . . . . 49.3(3) ?
C27 C26 B1 C20 . . . . -6.5(3) ?
C31 C26 B1 C20 . . . . 169.8(2) ?
C21 C20 B1 C32 . . . . 146.7(2) ?
C25 C20 B1 C32 . . . . -37.0(3) ?
C21 C20 B1 C26 . . . . -93.3(3) ?
C25 C20 B1 C26 . . . . 82.9(3) ?
C21 C20 B1 C16 . . . . 23.4(3) ?
C25 C20 B1 C16 . . . . -160.4(2) ?
C36 C37 C32 C33 . . . . 0.2(3) ?
C36 C37 C32 B1 . . . . -172.1(2) ?
C34 C33 C32 C37 . . . . 0.7(4) ?
C34 C33 C32 B1 . . . . 173.3(2) ?
C26 B1 C32 C37 . . . . -9.1(3) ?
C16 B1 C32 C37 . . . . -128.6(3) ?
C20 B1 C32 C37 . . . . 108.8(3) ?
C26 B1 C32 C33 . . . . 178.9(2) ?
C16 B1 C32 C33 . . . . 59.5(3) ?
C20 B1 C32 C33 . . . . -63.1(3) ?
C18 C13 C14 C15 . . . . 1.5(4) ?
C13 C14 C15 C16 . . . . 1.8(4) ?
C14 C15 C16 C17 . . . . -4.0(4) ?
C14 C15 C16 B1 . . . . 178.2(2) ?
C32 B1 C16 C17 . . . . -1.2(3) ?
C26 B1 C16 C17 . . . . -123.9(3) ?
C20 B1 C16 C17 . . . . 117.7(3) ?
C32 B1 C16 C15 . . . . 176.3(2) ?
C26 B1 C16 C15 . . . . 53.6(3) ?
C20 B1 C16 C15 . . . . -64.8(3) ?
C15 C16 C17 C18 . . . . 3.1(3) ?
B1 C16 C17 C18 . . . . -179.2(2) ?
C25 C20 C21 C22 . . . . -1.7(4) ?
B1 C20 C21 C22 . . . . 174.8(2) ?
C20 C21 C22 C23 . . . . 0.3(4) ?
C14 C13 C18 C17 . . . . -2.4(4) ?
C16 C17 C18 C13 . . . . 0.0(4) ?
C21 C22 C23 C24 . . . . 1.0(4) ?
C28 C29 C30 C31 . . . . 0.1(4) ?
C22 C23 C24 C25 . . . . -0.7(4) ?
C29 C30 C31 C26 . . . . -0.1(4) ?
C27 C26 C31 C30 . . . . 0.2(4) ?
B1 C26 C31 C30 . . . . -176.4(2) ?
C23 C24 C25 C20 . . . . -0.8(4) ?
C21 C20 C25 C24 . . . . 2.0(4) ?
B1 C20 C25 C24 . . . . -174.7(2) ?
